data_7009428
loop_
_publ_author_name
'Constable, Edwin C.'
'Housecroft, Catherine E.'
'Neuburger, Markus'
'Phillips, David'
'Raithby, Paul R.'
'Schofield, Emma'
'Sparr, Emma'
'Tocher, Derek A.'
'Zehnder, Margareta'
'Zimmermann, Yves'

_publ_section_title
;
 Development of supramolecular structure through alkylation of pendant
 pyridyl functionality
;
_journal_issue 13
_journal_name_full 'Journal of the Chemical Society, Dalton Transactions'
_journal_page_first 2219
_journal_paper_doi 10.1039/b000940g
_journal_year 2000
_chemical_compound_source 'see text'
_chemical_formula_moiety 'C40 H28 Fe N8, 2(N O3), 3(H2 O), C2 H3 N'
_chemical_formula_sum 'C42 H37 Fe N11 O9'
_chemical_formula_weight 895.676
_chemical_name_systematic
;
 ?
;
_space_group_IT_number 2
_symmetry_cell_setting triclinic
_symmetry_space_group_name_Hall '-P 1'
_symmetry_space_group_name_H-M 'P -1'
_cell_angle_alpha 96.259(8)
_cell_angle_beta 98.240(5)
_cell_angle_gamma 101.269(9)
_cell_formula_units_Z 2
_cell_length_a 12.4568(15)
_cell_length_b 15.476(2)
_cell_length_c 10.9876(13)
_cell_measurement_temperature 150
_cell_volume 2035.3(4)
_computing_publication_material 'PLATON (Spek, 1990)'
_computing_structure_refinement 'SHELXL-97 (Sheldrick, 1997)'
_diffrn_radiation_type 'Mo K\a'
_diffrn_radiation_wavelength 0.71069
_diffrn_reflns_av_R_equivalents 0.0595
_diffrn_reflns_av_sigmaI/netI 0.0605
_diffrn_reflns_limit_h_max 15
_diffrn_reflns_limit_h_min -15
_diffrn_reflns_limit_k_max 18
_diffrn_reflns_limit_k_min -18
_diffrn_reflns_limit_l_max 13
_diffrn_reflns_limit_l_min -13
_diffrn_reflns_number 10792
_diffrn_reflns_reduction_process
;
 ?
;
_diffrn_reflns_theta_max 25.58
_diffrn_reflns_theta_min 1.69
_exptl_absorpt_coefficient_mu 0.44
_exptl_crystal_density_diffrn 1.461
_exptl_crystal_density_method 'Not Measured'
_exptl_crystal_F_000 928
_exptl_crystal_size_max 0.360
_exptl_crystal_size_mid 0.240
_exptl_crystal_size_min 0.150
_refine_diff_density_max 1.050
_refine_diff_density_min -0.603
_refine_diff_density_rms 0.093
_refine_ls_abs_structure_details none
_refine_ls_abs_structure_Flack none
_refine_ls_extinction_method none
_refine_ls_goodness_of_fit_ref 1.130
_refine_ls_hydrogen_treatment 'H-atom refinement: see text '
_refine_ls_matrix_type full
_refine_ls_number_parameters 547
_refine_ls_number_reflns 6372
_refine_ls_number_restraints 0
_refine_ls_restrained_S_all 1.130
_refine_ls_R_factor_all 0.0923
_refine_ls_R_factor_gt 0.0872
_refine_ls_shift/su_max 0.006
_refine_ls_shift/su_mean 0.001
_refine_ls_structure_factor_coef Fsqd
_refine_ls_weighting_details w=1/[^
_refine_ls_weighting_scheme calc
_refine_ls_wR_factor_gt 0.2186
_refine_ls_wR_factor_ref 0.2235
_reflns_number_gt 5955
_reflns_number_total 6372
_reflns_threshold_expression >2sigma(i)
_cod_data_source_file b000940g.txt
_cod_data_source_block sm24
_cod_depositor_comments
;
The following automatic conversions were performed:
'_symmetry_cell_setting' value 'Triclinic' changed to 'triclinic'
according to '/home/adriana/struct/CIF-dictionaries/cif_core.dic'
dictionary named 'cif_core.dic' version 2.4.1 from 2010-06-29.

Automatic conversion script
Id: cif_fix_enum 1555 2011-01-17 13:19:09Z saulius 

The following automatic conversions were performed:

'_refine_ls_weighting_scheme' value 'calc w=1/[^' was changed to
'calc'. New tag '_refine_ls_weighting_details' was created. The value
of the new tag was set to 'w=1/[^'.

Automatic conversion script
Id: cif_fix_values 3143 2015-03-26 13:38:13Z robertas 
;
_cod_database_code 7009428

loop_
_symmetry_equiv_pos_as_xyz
x,y,z
-x,-y,-z

loop_
_atom_site_aniso_label
_atom_site_aniso_U_11
_atom_site_aniso_U_22
_atom_site_aniso_U_33
_atom_site_aniso_U_23
_atom_site_aniso_U_13
_atom_site_aniso_U_12
Fe1 0.0217(4) 0.0210(4) 0.0232(4) 0.0020(3) 0.0080(3) 0.0083(3)
N1 0.026(2) 0.023(2) 0.023(2) 0.003(2) 0.012(2) 0.010(2)
N2 0.021(2) 0.024(2) 0.023(2) 0.001(2) 0.003(2) 0.007(2)
N3 0.023(2) 0.024(2) 0.024(2) 0.006(2) 0.005(2) 0.009(2)
N4 0.063(4) 0.057(4) 0.030(3) 0.008(2) 0.013(2) 0.041(3)
N5 0.025(2) 0.028(3) 0.025(2) -0.003(2) 0.007(2) 0.012(2)
N6 0.022(2) 0.025(3) 0.024(2) 0.001(2) 0.005(2) 0.007(2)
N7 0.027(2) 0.025(3) 0.025(2) 0.002(2) 0.009(2) 0.010(2)
N8 0.050(3) 0.043(3) 0.038(3) 0.003(2) 0.017(2) 0.025(3)
C1 0.031(3) 0.026(3) 0.025(3) -0.001(2) 0.014(2) 0.011(2)
C2 0.040(3) 0.031(3) 0.019(2) 0.001(2) 0.006(2) 0.015(2)
C3 0.034(3) 0.031(3) 0.025(3) 0.003(2) 0.005(2) 0.010(2)
C4 0.027(3) 0.028(3) 0.020(2) 0.001(2) 0.003(2) 0.010(2)
C5 0.025(3) 0.022(3) 0.020(2) 0.001(2) 0.007(2) 0.009(2)
C6 0.023(2) 0.017(3) 0.022(2) -0.002(2) 0.007(2) 0.003(2)
C7 0.022(2) 0.029(3) 0.023(3) 0.000(2) 0.007(2) 0.009(2)
C8 0.028(3) 0.025(3) 0.026(3) 0.003(2) 0.014(2) 0.009(2)
C9 0.029(3) 0.022(3) 0.025(3) 0.000(2) 0.010(2) 0.005(2)
C10 0.021(2) 0.027(3) 0.021(2) 0.006(2) 0.006(2) 0.006(2)
C11 0.026(3) 0.026(3) 0.023(3) 0.007(2) 0.005(2) 0.007(2)
C12 0.031(3) 0.032(3) 0.028(3) 0.005(2) 0.003(2) 0.008(2)
C13 0.027(3) 0.038(4) 0.033(3) 0.008(2) -0.003(2) 0.007(2)
C14 0.031(3) 0.045(4) 0.035(3) 0.008(3) 0.003(2) 0.015(3)
C15 0.028(3) 0.032(3) 0.033(3) 0.008(2) 0.006(2) 0.016(2)
C16 0.031(3) 0.025(3) 0.028(3) 0.004(2) 0.013(2) 0.012(2)
C17 0.042(3) 0.025(3) 0.037(3) 0.000(2) 0.018(3) 0.006(3)
C18 0.069(5) 0.023(3) 0.036(3) 0.001(2) 0.018(3) 0.015(3)
C19 0.034(3) 0.069(5) 0.029(3) -0.002(3) 0.007(2) 0.027(3)
C20 0.031(3) 0.051(4) 0.032(3) -0.006(3) 0.006(2) 0.017(3)
C21 0.030(3) 0.040(4) 0.031(3) 0.010(2) 0.016(2) 0.014(2)
C22 0.041(3) 0.037(4) 0.034(3) 0.018(2) 0.015(3) 0.007(3)
C23 0.037(3) 0.033(4) 0.041(3) 0.013(3) 0.009(3) 0.002(3)
C24 0.036(3) 0.023(3) 0.036(3) 0.008(2) 0.008(2) 0.007(2)
C25 0.023(2) 0.017(3) 0.028(3) 0.004(2) 0.007(2) 0.003(2)
C26 0.023(2) 0.025(3) 0.028(3) 0.004(2) 0.008(2) 0.013(2)
C27 0.030(3) 0.019(3) 0.032(3) 0.001(2) 0.010(2) 0.009(2)
C28 0.029(3) 0.026(3) 0.028(3) 0.000(2) 0.007(2) 0.014(2)
C29 0.026(3) 0.026(3) 0.027(3) 0.001(2) 0.015(2) 0.007(2)
C30 0.027(3) 0.018(3) 0.026(3) 0.003(2) 0.009(2) 0.009(2)
C31 0.027(3) 0.023(3) 0.023(2) 0.001(2) 0.007(2) 0.012(2)
C32 0.025(3) 0.027(3) 0.032(3) 0.006(2) 0.010(2) 0.008(2)
C33 0.030(3) 0.030(3) 0.035(3) 0.007(2) 0.012(2) 0.005(2)
C34 0.032(3) 0.021(3) 0.033(3) 0.007(2) 0.005(2) 0.007(2)
C35 0.028(3) 0.024(3) 0.033(3) 0.000(2) 0.005(2) 0.014(2)
C36 0.032(3) 0.029(3) 0.029(3) 0.004(2) 0.012(2) 0.016(2)
C37 0.039(3) 0.038(4) 0.039(3) 0.000(3) 0.012(3) 0.019(3)
C38 0.031(3) 0.040(4) 0.038(3) -0.003(3) 0.011(2) 0.016(3)
C39 0.054(4) 0.024(3) 0.042(3) 0.002(2) 0.019(3) 0.011(3)
C40 0.036(3) 0.030(3) 0.042(3) 0.001(2) 0.014(3) 0.011(3)
O1 0.048(3) 0.034(3) 0.048(3) 0.004(2) 0.001(2) 0.011(2)
O2 0.063(3) 0.042(3) 0.090(4) 0.023(3) 0.037(3) 0.005(3)
O3 0.054(3) 0.081(4) 0.031(2) 0.003(2) 0.006(2) 0.025(3)
N9 0.026(2) 0.038(3) 0.037(3) 0.005(2) -0.001(2) 0.007(2)
O4 0.050(3) 0.031(3) 0.066(3) 0.010(2) 0.024(2) 0.017(2)
O5 0.075(4) 0.052(4) 0.115(5) 0.042(3) 0.055(4) 0.032(3)
O6 0.077(4) 0.051(4) 0.126(5) 0.027(3) 0.062(4) 0.033(3)
N10 0.037(3) 0.024(3) 0.060(3) 0.006(2) 0.021(2) 0.011(2)

loop_
_atom_site_label
_atom_site_type_symbol
_atom_site_thermal_displace_type
_atom_site_fract_x
_atom_site_fract_y
_atom_site_fract_z
_atom_site_occupancy
_atom_site_U_iso_or_equiv
Fe1 Fe Uani 0.75967(6) 0.24512(5) 0.49289(6) 1.000 0.0211(2)
N1 N Uani 0.8898(3) 0.2614(3) 0.6257(4) 1.000 0.0226(12)
N2 N Uani 0.8437(3) 0.1761(3) 0.4117(4) 1.000 0.0226(12)
N3 N Uani 0.6568(3) 0.2048(3) 0.3332(4) 1.000 0.0228(12)
N4 N Uani 1.1551(5) -0.0690(4) 0.0756(5) 1.000 0.045(2)
N5 N Uani 0.6724(3) 0.1524(3) 0.5708(4) 1.000 0.0254(14)
N6 N Uani 0.6760(3) 0.3152(3) 0.5741(4) 1.000 0.0235(14)
N7 N Uani 0.8178(4) 0.3603(3) 0.4403(4) 1.000 0.0247(14)
N8 N Uani 0.3877(5) 0.5705(4) 0.9235(5) 1.000 0.0408(17)
C1 C Uani 0.9062(4) 0.3097(4) 0.7380(5) 1.000 0.0261(17)
C2 C Uani 1.0025(5) 0.3187(4) 0.8234(5) 1.000 0.0291(16)
C3 C Uani 1.0850(5) 0.2758(4) 0.7931(5) 1.000 0.0297(17)
C4 C Uani 1.0689(4) 0.2249(4) 0.6778(4) 1.000 0.0247(16)
C5 C Uani 0.9716(4) 0.2186(3) 0.5954(4) 1.000 0.0216(16)
C6 C Uani 0.9448(4) 0.1685(3) 0.4696(4) 1.000 0.0209(14)
C7 C Uani 1.0091(4) 0.1196(4) 0.4110(5) 1.000 0.0241(16)
C8 C Uani 0.9685(4) 0.0763(4) 0.2889(5) 1.000 0.0250(17)
C9 C Uani 0.8641(4) 0.0839(3) 0.2311(5) 1.000 0.0251(17)
C10 C Uani 0.8034(4) 0.1343(3) 0.2945(4) 1.000 0.0224(14)
C11 C Uani 0.6939(4) 0.1502(4) 0.2486(5) 1.000 0.0244(17)
C12 C Uani 0.6314(5) 0.1155(4) 0.1346(5) 1.000 0.0303(17)
C13 C Uani 0.5275(5) 0.1337(4) 0.1031(5) 1.000 0.0332(19)
C14 C Uani 0.4886(5) 0.1876(4) 0.1889(5) 1.000 0.0361(19)
C15 C Uani 0.5560(4) 0.2222(4) 0.3025(5) 1.000 0.0293(17)
C16 C Uani 1.0342(4) 0.0250(4) 0.2192(5) 1.000 0.0263(17)
C17 C Uani 0.9838(5) -0.0524(4) 0.1394(5) 1.000 0.0340(17)
C18 C Uani 1.0468(6) -0.0967(4) 0.0719(6) 1.000 0.041(2)
C19 C Uani 1.2036(5) 0.0071(5) 0.1511(5) 1.000 0.042(2)
C20 C Uani 1.1478(5) 0.0537(4) 0.2259(5) 1.000 0.0377(19)
C21 C Uani 0.8928(5) 0.3785(4) 0.3657(5) 1.000 0.0313(19)
C22 C Uani 0.9273(5) 0.4623(4) 0.3352(5) 1.000 0.0357(19)
C23 C Uani 0.8862(5) 0.5321(4) 0.3866(6) 1.000 0.0369(19)
C24 C Uani 0.8079(5) 0.5157(4) 0.4628(5) 1.000 0.0311(17)
C25 C Uani 0.7747(4) 0.4303(3) 0.4878(5) 1.000 0.0225(16)
C26 C Uani 0.6915(4) 0.4036(3) 0.5660(5) 1.000 0.0239(16)
C27 C Uani 0.6324(4) 0.4571(4) 0.6268(5) 1.000 0.0262(17)
C28 C Uani 0.5563(4) 0.4190(4) 0.6972(5) 1.000 0.0266(17)
C29 C Uani 0.5396(4) 0.3272(4) 0.7018(5) 1.000 0.0253(17)
C30 C Uani 0.6020(4) 0.2776(3) 0.6413(5) 1.000 0.0226(17)
C31 C Uani 0.5991(4) 0.1822(3) 0.6386(5) 1.000 0.0233(16)
C32 C Uani 0.5303(4) 0.1261(4) 0.6957(5) 1.000 0.0270(17)
C33 C Uani 0.5339(5) 0.0372(4) 0.6838(5) 1.000 0.0310(17)
C34 C Uani 0.6076(4) 0.0067(4) 0.6166(5) 1.000 0.0283(17)
C35 C Uani 0.6756(4) 0.0655(4) 0.5621(5) 1.000 0.0275(17)
C36 C Uani 0.4950(5) 0.4733(4) 0.7696(5) 1.000 0.0280(17)
C37 C Uani 0.3859(5) 0.4408(4) 0.7821(6) 1.000 0.0370(19)
C38 C Uani 0.3368(5) 0.4927(4) 0.8579(5) 1.000 0.0353(19)
C39 C Uani 0.4927(6) 0.6023(4) 0.9116(6) 1.000 0.0387(19)
C40 C Uani 0.5476(5) 0.5563(4) 0.8351(5) 1.000 0.0350(17)
O1 O Uani 0.3119(4) 0.0948(3) 0.8653(4) 1.000 0.0439(17)
O2 O Uani 0.3461(4) 0.2345(3) 0.8497(5) 1.000 0.0624(19)
O3 O Uani 0.2632(4) 0.1892(4) 0.9971(4) 1.000 0.0544(18)
N9 N Uani 0.3076(4) 0.1734(3) 0.9049(5) 1.000 0.0343(16)
O4 O Uani 0.3541(4) 0.2016(3) 0.4634(4) 1.000 0.0462(17)
O5 O Uani 0.3792(5) 0.3338(4) 0.4146(6) 1.000 0.072(3)
O6 O Uani 0.2433(5) 0.2847(4) 0.5081(6) 1.000 0.076(3)
N10 N Uani 0.3230(4) 0.2727(3) 0.4576(5) 1.000 0.0384(17)
O8 O Uiso 0.2335(3) 0.0813(3) 0.5976(4) 1.000 0.0357(9)
N11 N Uiso 0.2507(4) 0.6387(3) 1.0643(4) 1.000 0.0299(10)
C41 C Uiso 0.2262(14) 0.7076(11) 1.0001(15) 1.000 0.136(5)
C42 C Uiso 0.1560(12) 0.7489(10) 0.9399(14) 1.000 0.123(5)
O9A O Uiso 0.9477(13) 0.6604(10) 0.8446(14) 0.330 0.054(4)
O9B O Uiso 0.8627(10) 0.6957(8) 0.8011(11) 0.330 0.036(3)
O9C O Uiso 0.8257(13) 0.6756(11) 0.8787(15) 0.330 0.058(4)
O7 O Uiso 0.9057(6) 0.5088(5) 0.9200(6) 1.000 0.086(2)
H1 H Uiso 0.8511(4) 0.3381(4) 0.7599(5) 1.000 0.0310
H2 H Uiso 1.0119(5) 0.3535(4) 0.9002(5) 1.000 0.0350
H3 H Uiso 1.1498(5) 0.2810(4) 0.8496(5) 1.000 0.0360
H4 H Uiso 1.1232(4) 0.1957(4) 0.6557(4) 1.000 0.0300
H7 H Uiso 1.0778(4) 0.1148(4) 0.4521(5) 1.000 0.0290
H9 H Uiso 0.8358(4) 0.0555(3) 0.1505(5) 1.000 0.0300
H12 H Uiso 0.6584(5) 0.0790(4) 0.0789(5) 1.000 0.0360
H13 H Uiso 0.4845(5) 0.1103(4) 0.0259(5) 1.000 0.0400
H14 H Uiso 0.4190(5) 0.2010(4) 0.1700(5) 1.000 0.0430
H15 H Uiso 0.5297(4) 0.2580(4) 0.3597(5) 1.000 0.0350
H17 H Uiso 0.9077(5) -0.0743(4) 0.1311(5) 1.000 0.0410
H18 H Uiso 1.0116(6) -0.1495(4) 0.0209(6) 1.000 0.0500
H19 H Uiso 1.2789(5) 0.0295(5) 0.1534(5) 1.000 0.0510
H20 H Uiso 1.1864(5) 0.1040(4) 0.2805(5) 1.000 0.0460
H21 H Uiso 0.9222(5) 0.3325(4) 0.3315(5) 1.000 0.0370
H22 H Uiso 0.9788(5) 0.4726(4) 0.2820(5) 1.000 0.0430
H23 H Uiso 0.9101(5) 0.5896(4) 0.3695(6) 1.000 0.0440
H24 H Uiso 0.7781(5) 0.5615(4) 0.4969(5) 1.000 0.0370
H27 H Uiso 0.6441(4) 0.5176(4) 0.6209(5) 1.000 0.0320
H29 H Uiso 0.4872(4) 0.2999(4) 0.7458(5) 1.000 0.0310
H32 H Uiso 0.4821(4) 0.1477(4) 0.7425(5) 1.000 0.0320
H33 H Uiso 0.4863(5) -0.0020(4) 0.7207(5) 1.000 0.0370
H34 H Uiso 0.6109(4) -0.0532(4) 0.6088(5) 1.000 0.0340
H35 H Uiso 0.7256(4) 0.0449(4) 0.5172(5) 1.000 0.0330
H37 H Uiso 0.3469(5) 0.3859(4) 0.7396(6) 1.000 0.0440
H38 H Uiso 0.2628(5) 0.4712(4) 0.8637(5) 1.000 0.0420
H39 H Uiso 0.5301(6) 0.6571(4) 0.9559(6) 1.000 0.0460
H40 H Uiso 0.6202(5) 0.5808(4) 0.8273(5) 1.000 0.0420
H8A H Uiso 0.28210 0.09160 0.67830 1.000 0.0500
H8B H Uiso 0.28220 0.12050 0.56520 1.000 0.0500

loop_
_atom_type_symbol
_atom_type_description
_atom_type_scat_dispersion_real
_atom_type_scat_dispersion_imag
_atom_type_scat_source
O O 0.0106 0.0060 'International Tables Vol C Tables 4.2.6.8 and 6.1.1.4'
N N 0.0061 0.0033 'International Tables Vol C Tables 4.2.6.8 and 6.1.1.4'
Fe Fe 0.3463 0.8444 'International Tables Vol C Tables 4.2.6.8 and 6.1.1.4'
H H 0.0000 0.0000 'International Tables Vol C Tables 4.2.6.8 and 6.1.1.4'
C C 0.0033 0.0016 'International Tables Vol C Tables 4.2.6.8 and 6.1.1.4'

loop_
_geom_angle_atom_site_label_1
_geom_angle_atom_site_label_2
_geom_angle_atom_site_label_3
_geom_angle
_geom_angle_site_symmetry_1
_geom_angle_site_symmetry_2
_geom_angle_site_symmetry_3
_geom_angle_publ_flag
N1 Fe1 N2 80.77(18) . . . yes
N1 Fe1 N3 161.71(18) . . . yes
N1 Fe1 N5 91.96(18) . . . yes
N1 Fe1 N6 99.16(18) . . . yes
N1 Fe1 N7 91.55(19) . . . yes
N2 Fe1 N3 80.94(18) . . . yes
N2 Fe1 N5 99.46(19) . . . yes
N2 Fe1 N6 179.56(18) . . . yes
N2 Fe1 N7 98.7(2) . . . yes
N3 Fe1 N5 90.56(18) . . . yes
N3 Fe1 N6 99.14(18) . . . yes
N3 Fe1 N7 91.68(19) . . . yes
N5 Fe1 N6 80.98(19) . . . yes
N5 Fe1 N7 161.84(19) . . . yes
N6 Fe1 N7 80.9(2) . . . yes
H8A O8 H8B 92.64 . . . no
Fe1 N1 C1 127.0(3) . . . yes
C1 N1 C5 118.3(4) . . . yes
Fe1 N1 C5 114.7(3) . . . yes
Fe1 N2 C6 120.4(3) . . . yes
C6 N2 C10 120.0(4) . . . yes
Fe1 N2 C10 119.6(3) . . . yes
Fe1 N3 C15 127.1(4) . . . yes
C11 N3 C15 118.3(4) . . . yes
Fe1 N3 C11 114.5(3) . . . yes
C18 N4 C19 116.1(6) . . . yes
Fe1 N5 C31 114.2(3) . . . yes
Fe1 N5 C35 127.6(3) . . . yes
C31 N5 C35 118.2(4) . . . yes
Fe1 N6 C30 119.8(4) . . . yes
C26 N6 C30 120.2(4) . . . yes
Fe1 N6 C26 120.0(3) . . . yes
Fe1 N7 C25 114.8(4) . . . yes
C21 N7 C25 117.1(5) . . . yes
Fe1 N7 C21 128.1(4) . . . yes
C38 N8 C39 117.4(6) . . . yes
O9B O9A O9C 39.9(9) . . . yes
O9A O9B O9C 87.0(14) . . . yes
O9A O9C O9B 53.0(11) . . . yes
O1 N9 O2 119.1(5) . . . yes
O1 N9 O3 120.6(5) . . . yes
O2 N9 O3 120.3(5) . . . yes
O4 N10 O5 119.7(6) . . . yes
O4 N10 O6 118.7(5) . . . yes
O5 N10 O6 121.1(6) . . . yes
N1 C1 C2 122.3(5) . . . yes
C1 C2 C3 119.5(5) . . . no
C2 C3 C4 118.9(5) . . . no
C3 C4 C5 119.4(5) . . . no
N1 C5 C4 121.6(4) . . . yes
C4 C5 C6 125.0(5) . . . no
N1 C5 C6 113.4(4) . . . yes
N2 C6 C7 121.5(4) . . . yes
N2 C6 C5 110.8(4) . . . yes
C5 C6 C7 127.7(5) . . . no
C6 C7 C8 119.1(5) . . . no
C7 C8 C16 122.0(5) . . . no
C9 C8 C16 119.1(5) . . . no
C7 C8 C9 118.8(5) . . . no
C8 C9 C10 119.5(5) . . . no
C9 C10 C11 127.0(4) . . . no
N2 C10 C9 121.1(5) . . . yes
N2 C10 C11 111.9(4) . . . yes
N3 C11 C10 113.0(4) . . . yes
C10 C11 C12 125.4(5) . . . no
N3 C11 C12 121.6(5) . . . yes
C11 C12 C13 119.9(5) . . . no
C12 C13 C14 118.8(5) . . . no
C13 C14 C15 118.9(6) . . . no
N3 C15 C14 122.4(5) . . . yes
C8 C16 C17 121.2(5) . . . no
C8 C16 C20 122.0(5) . . . no
C17 C16 C20 116.7(5) . . . no
C16 C17 C18 119.8(6) . . . no
N4 C18 C17 124.1(6) . . . yes
N4 C19 C20 123.6(6) . . . yes
C16 C20 C19 119.6(6) . . . no
N7 C21 C22 123.0(6) . . . yes
C21 C22 C23 119.2(6) . . . no
C22 C23 C24 119.4(6) . . . no
C23 C24 C25 118.8(6) . . . no
C24 C25 C26 124.4(5) . . . no
N7 C25 C24 122.5(5) . . . yes
N7 C25 C26 113.2(4) . . . yes
N6 C26 C25 111.2(4) . . . yes
N6 C26 C27 121.2(5) . . . yes
C25 C26 C27 127.7(5) . . . no
C26 C27 C28 119.1(5) . . . no
C27 C28 C29 118.8(5) . . . no
C29 C28 C36 119.5(5) . . . no
C27 C28 C36 121.7(5) . . . no
C28 C29 C30 119.6(5) . . . no
C29 C30 C31 127.6(5) . . . no
N6 C30 C29 121.1(5) . . . yes
N6 C30 C31 111.3(4) . . . yes
C30 C31 C32 124.7(5) . . . no
N5 C31 C30 113.7(4) . . . yes
N5 C31 C32 121.7(5) . . . yes
C31 C32 C33 119.0(5) . . . no
C32 C33 C34 119.8(6) . . . no
C33 C34 C35 119.1(6) . . . no
N5 C35 C34 122.2(5) . . . yes
C28 C36 C40 121.0(6) . . . no
C37 C36 C40 117.3(6) . . . no
C28 C36 C37 121.5(5) . . . no
C36 C37 C38 118.2(6) . . . no
N8 C38 C37 124.7(6) . . . yes
N8 C39 C40 122.0(6) . . . yes
C36 C40 C39 120.4(6) . . . no
N1 C1 H1 119.0(6) . . . no
C2 C1 H1 118.7(6) . . . no
C1 C2 H2 120.2(7) . . . no
C3 C2 H2 120.2(7) . . . no
C2 C3 H3 120.4(7) . . . no
C4 C3 H3 120.7(7) . . . no
C5 C4 H4 120.4(5) . . . no
C3 C4 H4 120.2(6) . . . no
C6 C7 H7 120.3(6) . . . no
C8 C7 H7 120.5(6) . . . no
C10 C9 H9 120.5(6) . . . no
C8 C9 H9 120.0(6) . . . no
C13 C12 H12 120.0(7) . . . no
C11 C12 H12 120.0(7) . . . no
C14 C13 H13 120.7(7) . . . no
C12 C13 H13 120.5(7) . . . no
C15 C14 H14 120.5(7) . . . no
C13 C14 H14 120.6(7) . . . no
C14 C15 H15 118.7(6) . . . no
N3 C15 H15 118.9(6) . . . no
C16 C17 H17 120.1(7) . . . no
C18 C17 H17 120.1(7) . . . no
N4 C18 H18 117.6(8) . . . no
C17 C18 H18 118.3(9) . . . no
N4 C19 H19 118.2(8) . . . no
C20 C19 H19 118.2(8) . . . no
C19 C20 H20 120.1(7) . . . no
C16 C20 H20 120.3(7) . . . no
N7 C21 H21 118.9(7) . . . no
C22 C21 H21 118.2(7) . . . no
C23 C22 H22 119.9(7) . . . no
C21 C22 H22 120.9(7) . . . no
C22 C23 H23 120.8(7) . . . no
C24 C23 H23 119.8(7) . . . no
C23 C24 H24 120.7(7) . . . no
C25 C24 H24 120.5(7) . . . no
C26 C27 H27 120.3(6) . . . no
C28 C27 H27 120.6(6) . . . no
C28 C29 H29 120.3(7) . . . no
C30 C29 H29 120.1(7) . . . no
C31 C32 H32 120.5(7) . . . no
C33 C32 H32 120.5(7) . . . no
C32 C33 H33 119.9(7) . . . no
C34 C33 H33 120.3(7) . . . no
C33 C34 H34 120.2(7) . . . no
C35 C34 H34 120.7(6) . . . no
C34 C35 H35 119.0(7) . . . no
N5 C35 H35 118.8(7) . . . no
C36 C37 H37 120.6(7) . . . no
C38 C37 H37 121.2(7) . . . no
C37 C38 H38 117.6(7) . . . no
N8 C38 H38 117.8(7) . . . no
C40 C39 H39 118.8(9) . . . no
N8 C39 H39 119.2(8) . . . no
C36 C40 H40 119.7(7) . . . no
C39 C40 H40 120.0(7) . . . no
N11 C41 C42 152.5(16) . . . yes

loop_
_geom_bond_atom_site_label_1
_geom_bond_atom_site_label_2
_geom_bond_distance
_geom_bond_site_symmetry_1
_geom_bond_site_symmetry_2
_geom_bond_publ_flag
Fe1 N1 1.976(4) . . yes
Fe1 N2 1.879(4) . . yes
Fe1 N3 1.978(4) . . yes
Fe1 N5 1.974(4) . . yes
Fe1 N6 1.886(4) . . yes
Fe1 N7 1.969(5) . . yes
O1 N9 1.260(7) . . yes
O2 N9 1.234(7) . . yes
O3 N9 1.246(7) . . yes
O4 N10 1.241(7) . . yes
O5 N10 1.241(8) . . yes
O6 N10 1.239(8) . . yes
O8 H8A 0.9776 . . no
O8 H8B 0.9099 . . no
N1 C1 1.338(7) . . yes
N1 C5 1.379(6) . . yes
N2 C6 1.360(6) . . yes
N2 C10 1.355(6) . . yes
N3 C11 1.377(7) . . yes
N3 C15 1.339(7) . . yes
N4 C18 1.327(10) . . yes
N4 C19 1.344(9) . . yes
N5 C31 1.373(7) . . yes
N5 C35 1.347(8) . . yes
N6 C26 1.358(7) . . yes
N6 C30 1.346(7) . . yes
N7 C25 1.385(7) . . yes
N7 C21 1.338(8) . . yes
N8 C38 1.324(8) . . yes
N8 C39 1.335(10) . . yes
O9A O9C 1.67(2) . . yes
O9A O9B 1.34(2) . . yes
O9B O9C 1.07(2) . . yes
N11 C41 1.399(17) . . yes
C1 C2 1.387(8) . . no
C2 C3 1.387(9) . . no
C3 C4 1.383(7) . . no
C4 C5 1.385(7) . . no
C5 C6 1.468(6) . . no
C6 C7 1.381(7) . . no
C7 C8 1.408(8) . . no
C8 C16 1.479(8) . . no
C8 C9 1.396(7) . . no
C9 C10 1.389(7) . . no
C10 C11 1.462(7) . . no
C11 C12 1.369(8) . . no
C12 C13 1.382(9) . . no
C13 C14 1.392(8) . . no
C14 C15 1.388(8) . . no
C16 C20 1.387(8) . . no
C16 C17 1.385(8) . . no
C17 C18 1.379(9) . . no
C19 C20 1.382(9) . . no
C21 C22 1.377(9) . . no
C22 C23 1.383(9) . . no
C23 C24 1.379(9) . . no
C24 C25 1.375(8) . . no
C25 C26 1.466(7) . . no
C26 C27 1.390(7) . . no
C27 C28 1.391(8) . . no
C28 C29 1.403(9) . . no
C28 C36 1.484(8) . . no
C29 C30 1.380(7) . . no
C30 C31 1.467(7) . . no
C31 C32 1.365(8) . . no
C32 C33 1.378(9) . . no
C33 C34 1.378(8) . . no
C34 C35 1.366(8) . . no
C36 C37 1.386(9) . . no
C36 C40 1.390(8) . . no
C37 C38 1.380(9) . . no
C39 C40 1.380(9) . . no
C1 H1 0.930(8) . . no
C2 H2 0.929(8) . . no
C3 H3 0.929(8) . . no
C4 H4 0.929(8) . . no
C7 H7 0.929(7) . . no
C9 H9 0.931(7) . . no
C12 H12 0.930(8) . . no
C13 H13 0.930(8) . . no
C14 H14 0.931(9) . . no
C15 H15 0.929(8) . . no
C17 H17 0.930(9) . . no
C18 H18 0.929(9) . . no
C19 H19 0.930(9) . . no
C20 H20 0.931(8) . . no
C21 H21 0.930(9) . . no
C22 H22 0.931(9) . . no
C23 H23 0.930(9) . . no
C24 H24 0.930(9) . . no
C27 H27 0.930(9) . . no
C29 H29 0.930(8) . . no
C32 H32 0.931(8) . . no
C33 H33 0.931(9) . . no
C34 H34 0.931(9) . . no
C35 H35 0.930(8) . . no
C37 H37 0.929(9) . . no
C38 H38 0.931(9) . . no
C39 H39 0.929(9) . . no
C40 H40 0.930(9) . . no
C41 C42 1.32(2) . . no

loop_
_geom_contact_atom_site_label_1
_geom_contact_atom_site_label_2
_geom_contact_distance
_geom_contact_site_symmetry_1
_geom_contact_site_symmetry_2
_geom_contact_publ_flag
O1 C9 3.147(7) . 2_656 no
O1 O8 2.935(6) . . no
O1 C13 3.379(7) . 1_556 no
O2 C3 3.420(8) . 1_455 no
O2 C29 3.285(7) . . no
O2 C37 3.316(8) . . no
O3 C17 3.411(8) . 2_656 no
O3 C14 3.266(8) . 1_556 no
O3 O9C 2.861(17) . 2_667 no
O4 C15 3.261(7) . . no
O4 C30 3.330(7) . . no
O4 O8 2.835(6) . . no
O4 C34 3.391(8) . 2_656 no
O4 C29 3.373(7) . . no
O5 C15 3.339(8) . . no
O5 C27 3.344(9) . 2_666 no
O6 C4 3.131(8) . 1_455 no
O6 C24 3.266(9) . 2_666 no
O7 O9C 2.999(18) . . no
O7 N11 2.735(9) . 2_667 no
O7 O9A 2.556(17) . . no
O7 O7 2.803(10) . 2_767 no
O8 O1 2.935(6) . . no
O8 O4 2.835(6) . . no
O8 C35 3.198(7) . 2_656 no
O8 C7 3.412(7) . 1_455 no
O9A C21 3.336(17) . 2_766 no
O9A C42 2.69(2) . . no
O9A C22 3.340(17) . 2_766 no
O9A O7 2.556(17) . . no
O9C O3 2.861(18) . 2_667 no
O9C O7 2.999(18) . . no
O1 H8A 2.0283 . . no
O1 H17 2.698(8) . 2_656 no
O1 H32 2.714(7) . . no
O1 H13 2.532(8) . 1_556 no
O1 H12 2.904(8) . 2_656 no
O1 H9 2.641(7) . 2_656 no
O2 H8A 2.6543 . . no
O2 H37 2.751(8) . . no
O2 H29 2.356(7) . . no
O2 H39 2.649(8) . 2_667 no
O2 H3 2.680(8) . 1_455 no
O2 H32 2.679(7) . . no
O3 H3 2.696(8) . 1_455 no
O3 H14 2.478(8) . 1_556 no
O3 H17 2.606(8) . 2_656 no
O4 H15 2.651(7) . . no
O4 H20 2.754(7) . 1_455 no
O4 H34 2.487(8) . 2_656 no
O4 H8B 1.9449 . . no
O5 H27 2.439(9) . 2_666 no
O5 H15 2.507(8) . . no
O6 H24 2.452(9) . 2_666 no
O6 H8B 2.7978 . . no
O6 H4 2.673(8) . 1_455 no
O6 H37 2.826(9) . . no
O7 H1 2.912(9) . . no
O7 H2 2.673(9) . . no
O7 H22 2.823(9) . 2_766 no
O8 H7 2.504(7) . 1_455 no
O8 H4 2.527(7) . 1_455 no
O8 H35 2.388(7) . 2_656 no
O9A H22 2.736(17) . 2_766 no
O9A H2 2.816(16) . . no
O9A H21 2.694(17) . 2_766 no
O9C H40 2.638(18) . . no
N4 C9 3.323(8) . 2_755 no
N4 C42 3.044(16) . 1_644 no
N8 C41 3.320(19) . . no
N8 N11 2.743(8) . . no
N9 C13 3.444(8) . 1_556 no
N10 C29 3.425(8) . . no
N11 N8 2.743(8) . . no
N11 O7 2.735(9) . 2_667 no
N11 C1 3.260(7) . 2_667 no
N11 C29 3.309(7) . 2_667 no
N2 H35 2.732(7) . . no
N2 H21 2.716(8) . . no
N4 H9 2.532(8) . 2_755 no
N6 H15 2.709(7) . . no
N6 H1 2.705(7) . . no
N9 H17 2.767(8) . 2_656 no
N9 H13 2.804(8) . 1_556 no
N9 H8A 2.6137 . . no
N9 H3 2.857(8) . 1_455 no
N10 H8B 2.7415 . . no
N11 H1 2.489(7) . 2_667 no
C1 N11 3.260(7) . 2_667 no
C1 C41 3.525(18) . 2_667 no
C3 O2 3.420(8) . 1_655 no
C3 C18 3.521(9) . 2_756 no
C3 C17 3.581(9) . 2_756 no
C4 C17 3.529(8) . 2_756 no
C4 O6 3.131(8) . 1_655 no
C7 O8 3.412(7) . 1_655 no
C9 N4 3.323(8) . 2_755 no
C9 O1 3.147(7) . 2_656 no
C9 C42 3.386(16) . 2_666 no
C10 C42 3.345(16) . 2_666 no
C11 C42 3.301(16) . 2_666 no
C12 C42 3.303(17) . 2_666 no
C12 C41 3.545(18) . 2_666 no
C13 N9 3.444(8) . 1_554 no
C13 O1 3.379(7) . 1_554 no
C14 C39 3.522(9) . 2_666 no
C14 O3 3.266(8) . 1_554 no
C15 O5 3.339(8) . . no
C15 O4 3.261(7) . . no
C16 C18 3.573(9) . 2_755 no
C17 O3 3.411(8) . 2_656 no
C17 C18 3.481(9) . 2_755 no
C17 C3 3.581(9) . 2_756 no
C17 C4 3.529(8) . 2_756 no
C18 C3 3.521(9) . 2_756 no
C18 C16 3.573(9) . 2_755 no
C18 C17 3.481(9) . 2_755 no
C18 C42 3.278(17) . 1_644 no
C19 C34 3.269(8) . 2_756 no
C21 C23 3.527(9) . 2_766 no
C21 O9A 3.336(17) . 2_766 no
C22 O9A 3.340(17) . 2_766 no
C22 C23 3.546(9) . 2_766 no
C23 C21 3.527(9) . 2_766 no
C23 C38 3.507(9) . 2_666 no
C23 C22 3.546(9) . 2_766 no
C24 C37 3.562(9) . 2_666 no
C24 O6 3.266(9) . 2_666 no
C27 O5 3.344(9) . 2_666 no
C29 O2 3.285(7) . . no
C29 N10 3.425(8) . . no
C29 N11 3.309(7) . 2_667 no
C29 O4 3.373(7) . . no
C30 O4 3.330(7) . . no
C33 C35 3.472(8) . 2_656 no
C33 C34 3.441(8) . 2_656 no
C34 C19 3.269(8) . 2_756 no
C34 C33 3.441(8) . 2_656 no
C34 C34 3.390(8) . 2_656 no
C34 O4 3.391(8) . 2_656 no
C35 C33 3.472(8) . 2_656 no
C35 O8 3.198(7) . 2_656 no
C37 O2 3.316(8) . . no
C37 C24 3.562(9) . 2_666 no
C38 C23 3.507(9) . 2_666 no
C39 C14 3.522(9) . 2_666 no
C41 C1 3.525(18) . 2_667 no
C41 C12 3.545(18) . 2_666 no
C41 N8 3.320(19) . . no
C42 C12 3.303(17) . 2_666 no
C42 C10 3.345(16) . 2_666 no
C42 N4 3.044(16) . . no
C42 C9 3.386(16) . 2_666 no
C42 C18 3.278(17) . . no
C42 O9A 2.69(2) . . no
C42 C11 3.301(16) . 2_666 no
C1 H23 2.974(8) . 2_766 no
C2 H23 2.899(9) . 2_766 no
C3 H23 2.886(9) . 2_766 no
C4 H23 2.941(9) . 2_766 no
C4 H7 2.880(7) . . no
C5 H23 3.002(8) . 2_766 no
C7 H20 2.834(8) . . no
C7 H4 2.863(7) . . no
C9 H12 2.835(8) . . no
C9 H17 2.757(8) . . no
C10 H21 3.090(8) . . no
C11 H33 2.964(8) . 2_656 no
C12 H33 2.834(8) . 2_656 no
C12 H9 2.865(8) . . no
C13 H33 2.958(8) . 2_656 no
C14 H39 3.051(9) . 2_666 no
C17 H9 2.725(8) . . no
C18 H9 3.085(9) . 2_755 no
C20 H7 2.874(8) . . no
C23 H38 3.079(9) . 2_666 no
C24 H27 2.865(8) . . no
C26 H1 3.093(8) . . no
C27 H24 2.836(8) . . no
C27 H40 2.798(8) . . no
C29 H32 2.831(9) . . no
C29 H37 2.796(8) . . no
C30 H15 3.060(8) . . no
C32 H8A 3.0073 . . no
C32 H29 2.855(8) . . no
C34 H19 2.880(8) . 2_756 no
C37 H29 2.745(9) . . no
C40 H27 2.851(8) . . no
C41 H1 3.041(17) . 2_667 no
C42 H18 2.786(17) . . no
C42 H21 3.049(16) . 2_666 no
H1 C41 3.041(17) . 2_667 no
H1 N6 2.705(7) . . no
H1 C26 3.093(8) . . no
H1 N11 2.489(7) . 2_667 no
H1 O7 2.912(9) . . no
H2 O9A 2.816(16) . 2_767 no
H2 O7 2.673(9) . 2_767 no
H3 O2 2.680(8) . 1_655 no
H3 O3 2.696(8) . 1_655 no
H3 N9 2.857(8) . 1_655 no
H4 H7 2.375(7) . . no
H4 C7 2.863(7) . . no
H4 O6 2.673(8) . 1_655 no
H4 O8 2.527(7) . 1_655 no
H7 O8 2.504(7) . 1_655 no
H7 H20 2.483(8) . . no
H7 C4 2.880(7) . . no
H7 C20 2.874(8) . . no
H7 H4 2.375(7) . . no
H8A N9 2.6137 . . no
H8A C32 3.0073 . . no
H8A H32 2.4445 . . no
H8A O2 2.6543 . . no
H8A O1 2.0283 . . no
H8B O4 1.9449 . . no
H8B N10 2.7415 . . no
H8B O6 2.7978 . . no
H8B H35 2.5988 . 2_656 no
H9 C17 2.725(8) . . no
H9 C12 2.865(8) . . no
H9 O1 2.641(7) . 2_656 no
H9 H12 2.348(8) . . no
H9 H17 2.355(8) . . no
H9 N4 2.532(8) . 2_755 no
H9 C18 3.085(9) . 2_755 no
H12 H9 2.348(8) . . no
H12 C9 2.835(8) . . no
H12 O1 2.904(8) . 2_656 no
H13 N9 2.804(8) . 1_554 no
H13 O1 2.532(8) . 1_554 no
H14 O3 2.478(8) . 1_554 no
H15 N6 2.709(7) . . no
H15 C30 3.060(8) . . no
H15 O5 2.507(8) . . no
H15 O4 2.651(7) . . no
H17 C9 2.757(8) . . no
H17 O1 2.698(8) . 2_656 no
H17 O3 2.606(8) . 2_656 no
H17 H9 2.355(8) . . no
H17 N9 2.767(8) . 2_656 no
H18 C42 2.786(17) . 1_644 no
H19 C34 2.880(8) . 2_756 no
H20 O4 2.754(7) . 1_655 no
H20 C7 2.834(8) . . no
H20 H7 2.483(8) . . no
H21 N2 2.716(8) . . no
H21 O9A 2.694(17) . 2_766 no
H21 C42 3.049(16) . 2_666 no
H21 C10 3.090(8) . . no
H22 O9A 2.736(17) . 2_766 no
H22 O7 2.823(9) . 2_766 no
H23 C2 2.899(9) . 2_766 no
H23 C3 2.886(9) . 2_766 no
H23 C1 2.974(8) . 2_766 no
H23 C5 3.002(8) . 2_766 no
H23 C4 2.941(9) . 2_766 no
H24 H27 2.348(8) . . no
H24 C27 2.836(8) . . no
H24 O6 2.452(9) . 2_666 no
H27 O5 2.439(9) . 2_666 no
H27 C24 2.865(8) . . no
H27 C40 2.851(8) . . no
H27 H40 2.452(8) . . no
H27 H24 2.348(8) . . no
H29 H32 2.340(9) . . no
H29 H37 2.393(8) . . no
H29 C37 2.745(9) . . no
H29 C32 2.855(8) . . no
H29 O2 2.356(7) . . no
H32 O1 2.714(7) . . no
H32 O2 2.679(7) . . no
H32 C29 2.831(9) . . no
H32 H8A 2.4445 . . no
H32 H29 2.340(9) . . no
H33 C11 2.964(8) . 2_656 no
H33 C12 2.834(8) . 2_656 no
H33 C13 2.958(8) . 2_656 no
H34 O4 2.487(8) . 2_656 no
H35 N2 2.732(7) . . no
H35 O8 2.388(7) . 2_656 no
H35 H8B 2.5988 . 2_656 no
H37 C29 2.796(8) . . no
H37 O2 2.751(8) . . no
H37 O6 2.826(9) . . no
H37 H29 2.393(8) . . no
H38 C23 3.079(9) . 2_666 no
H39 O2 2.649(8) . 2_667 no
H39 C14 3.051(9) . 2_666 no
H40 C27 2.798(8) . . no
H40 H27 2.452(8) . . no
H40 O9C 2.638(18) . . no

loop_
_geom_hbond_atom_site_label_D
_geom_hbond_atom_site_label_H
_geom_hbond_atom_site_label_A
_geom_hbond_distance_DH
_geom_hbond_distance_HA
_geom_hbond_distance_DA
_geom_hbond_angle_DHA
_geom_hbond_site_symmetry_A
_geom_hbond_publ_flag
O8 H8A O1 0.9776 2.0283 2.935(6) 153.28 . yes
O8 H8B O4 0.9099 1.9449 2.835(6) 165.54 . yes
C1 H1 N11 0.930(8) 2.489(7) 3.260(7) 140.3(6) 2_667 yes
C4 H4 O8 0.929(8) 2.527(7) 3.434(7) 165.3(6) 1_655 yes
C7 H7 O8 0.929(7) 2.504(7) 3.412(7) 165.4(6) 1_655 yes
C9 H9 N4 0.931(7) 2.532(8) 3.323(8) 143.0(5) 2_755 yes
C13 H13 O1 0.930(8) 2.532(8) 3.379(7) 151.5(7) 1_554 yes
C14 H14 O3 0.931(9) 2.478(8) 3.266(8) 142.6(6) 1_554 yes
C15 H15 O5 0.929(8) 2.507(8) 3.339(8) 149.2(6) . yes
C24 H24 O6 0.930(9) 2.452(9) 3.266(9) 146.1(6) 2_666 yes
C27 H27 O5 0.930(9) 2.439(9) 3.344(9) 164.5(6) 2_666 yes
C29 H29 O2 0.930(8) 2.356(7) 3.285(7) 176.4(6) . yes
C34 H34 O4 0.931(9) 2.487(8) 3.391(8) 163.5(6) 2_656 yes
C35 H35 O8 0.930(8) 2.388(7) 3.198(7) 145.6(6) 2_656 yes

loop_
_geom_torsion_atom_site_label_1
_geom_torsion_atom_site_label_2
_geom_torsion_atom_site_label_3
_geom_torsion_atom_site_label_4
_geom_torsion
_geom_torsion_site_symmetry_1
_geom_torsion_site_symmetry_2
_geom_torsion_site_symmetry_3
_geom_torsion_site_symmetry_4
_geom_torsion_publ_flag
N2 Fe1 N1 C1 179.5(5) . . . . no
N2 Fe1 N1 C5 0.6(4) . . . . no
N5 Fe1 N1 C1 -81.2(5) . . . . no
N5 Fe1 N1 C5 99.9(4) . . . . no
N6 Fe1 N1 C1 0.0(5) . . . . no
N6 Fe1 N1 C5 -178.9(4) . . . . no
N7 Fe1 N1 C1 81.0(5) . . . . no
N7 Fe1 N1 C5 -97.9(4) . . . . no
N1 Fe1 N2 C6 -0.8(4) . . . . no
N1 Fe1 N2 C10 179.7(4) . . . . no
N3 Fe1 N2 C6 179.7(4) . . . . no
N3 Fe1 N2 C10 0.2(4) . . . . no
N5 Fe1 N2 C6 -91.2(4) . . . . no
N5 Fe1 N2 C10 89.2(4) . . . . no
N7 Fe1 N2 C6 89.4(4) . . . . no
N7 Fe1 N2 C10 -90.1(4) . . . . no
N2 Fe1 N3 C11 0.4(4) . . . . no
N2 Fe1 N3 C15 177.6(5) . . . . no
N5 Fe1 N3 C11 -99.1(4) . . . . no
N5 Fe1 N3 C15 78.1(5) . . . . no
N6 Fe1 N3 C11 179.9(7) . . . . no
N6 Fe1 N3 C15 -2.8(5) . . . . no
N7 Fe1 N3 C11 98.9(4) . . . . no
N7 Fe1 N3 C15 -83.9(5) . . . . no
N1 Fe1 N5 C31 99.7(4) . . . . no
N1 Fe1 N5 C35 -81.9(4) . . . . no
N2 Fe1 N5 C31 -179.4(4) . . . . no
N2 Fe1 N5 C35 -1.0(5) . . . . no
N3 Fe1 N5 C31 -98.4(4) . . . . no
N3 Fe1 N5 C35 80.0(4) . . . . no
N6 Fe1 N5 C31 0.7(3) . . . . no
N6 Fe1 N5 C35 179.1(5) . . . . no
N1 Fe1 N6 C26 88.4(4) . . . . no
N1 Fe1 N6 C30 -90.7(4) . . . . no
N3 Fe1 N6 C26 -91.9(4) . . . . no
N3 Fe1 N6 C30 88.9(4) . . . . no
N5 Fe1 N6 C26 179.0(4) . . . . no
N5 Fe1 N6 C30 -0.2(4) . . . . no
N7 Fe1 N6 C26 -1.7(4) . . . . no
N7 Fe1 N6 C30 179.1(4) . . . . no
N1 Fe1 N7 C21 82.5(5) . . . . no
N1 Fe1 N7 C25 -97.3(4) . . . . no
N2 Fe1 N7 C21 1.6(5) . . . . no
N2 Fe1 N7 C25 -178.2(4) . . . . no
N3 Fe1 N7 C21 -79.5(5) . . . . no
N3 Fe1 N7 C25 100.7(4) . . . . no
N6 Fe1 N7 C21 -178.5(5) . . . . no
N6 Fe1 N7 C25 1.7(4) . . . . no
Fe1 N1 C1 C2 -178.1(4) . . . . no
C5 N1 C1 C2 0.7(8) . . . . no
Fe1 N1 C5 C4 178.8(4) . . . . no
Fe1 N1 C5 C6 -0.4(5) . . . . no
C1 N1 C5 C4 -0.2(7) . . . . no
C1 N1 C5 C6 -179.4(5) . . . . no
Fe1 N2 C6 C5 0.7(5) . . . . no
Fe1 N2 C6 C7 -178.7(4) . . . . no
C10 N2 C6 C5 -179.7(4) . . . . no
C10 N2 C6 C7 0.8(7) . . . . no
Fe1 N2 C10 C9 179.0(4) . . . . no
Fe1 N2 C10 C11 -0.6(6) . . . . no
C6 N2 C10 C9 -0.5(7) . . . . no
C6 N2 C10 C11 179.8(5) . . . . no
Fe1 N3 C11 C10 -0.8(6) . . . . no
Fe1 N3 C11 C12 178.9(5) . . . . no
C15 N3 C11 C10 -178.3(5) . . . . no
C15 N3 C11 C12 1.3(8) . . . . no
Fe1 N3 C15 C14 -177.5(4) . . . . no
C11 N3 C15 C14 -0.3(8) . . . . no
C19 N4 C18 C17 0.2(10) . . . . no
C18 N4 C19 C20 2.7(9) . . . . no
Fe1 N5 C31 C30 -1.1(6) . . . . no
Fe1 N5 C31 C32 178.2(4) . . . . no
C35 N5 C31 C30 -179.6(5) . . . . no
C35 N5 C31 C32 -0.3(8) . . . . no
Fe1 N5 C35 C34 -177.3(4) . . . . no
C31 N5 C35 C34 1.0(8) . . . . no
Fe1 N6 C26 C25 1.3(6) . . . . no
Fe1 N6 C26 C27 -178.8(4) . . . . no
C30 N6 C26 C25 -179.5(5) . . . . no
C30 N6 C26 C27 0.3(8) . . . . no
Fe1 N6 C30 C29 180(2) . . . . no
Fe1 N6 C30 C31 -0.3(6) . . . . no
C26 N6 C30 C29 0.8(7) . . . . no
C26 N6 C30 C31 -179.5(5) . . . . no
Fe1 N7 C21 C22 180.0(8) . . . . no
C25 N7 C21 C22 -0.2(8) . . . . no
Fe1 N7 C25 C24 178.5(4) . . . . no
Fe1 N7 C25 C26 -1.5(6) . . . . no
C21 N7 C25 C24 -1.3(8) . . . . no
C21 N7 C25 C26 178.7(5) . . . . no
C39 N8 C38 C37 2.6(9) . . . . no
C38 N8 C39 C40 -0.6(9) . . . . no
N1 C1 C2 C3 -0.6(9) . . . . no
C1 C2 C3 C4 0.0(9) . . . . no
C2 C3 C4 C5 0.5(9) . . . . no
C3 C4 C5 N1 -0.4(8) . . . . no
C3 C4 C5 C6 178.7(5) . . . . no
C4 C5 C6 N2 -179.4(5) . . . . no
C4 C5 C6 C7 0.0(8) . . . . no
N1 C5 C6 C7 179.3(5) . . . . no
N1 C5 C6 N2 -0.1(6) . . . . no
C5 C6 C7 C8 -179.7(5) . . . . no
N2 C6 C7 C8 -0.4(8) . . . . no
C6 C7 C8 C16 178.2(5) . . . . no
C6 C7 C8 C9 -0.3(8) . . . . no
C7 C8 C16 C17 143.5(6) . . . . no
C7 C8 C9 C10 0.5(8) . . . . no
C16 C8 C9 C10 -178.0(5) . . . . no
C9 C8 C16 C20 139.1(6) . . . . no
C7 C8 C16 C20 -39.4(9) . . . . no
C9 C8 C16 C17 -38.0(8) . . . . no
C8 C9 C10 N2 -0.1(7) . . . . no
C8 C9 C10 C11 179.4(5) . . . . no
C9 C10 C11 N3 -178.7(5) . . . . no
C9 C10 C11 C12 1.7(9) . . . . no
N2 C10 C11 C12 -178.7(5) . . . . no
N2 C10 C11 N3 0.9(6) . . . . no
N3 C11 C12 C13 -1.2(9) . . . . no
C10 C11 C12 C13 178.3(5) . . . . no
C11 C12 C13 C14 0.1(8) . . . . no
C12 C13 C14 C15 0.8(9) . . . . no
C13 C14 C15 N3 -0.8(9) . . . . no
C20 C16 C17 C18 0.1(10) . . . . no
C8 C16 C20 C19 -174.7(6) . . . . no
C8 C16 C17 C18 177.3(5) . . . . no
C17 C16 C20 C19 2.5(8) . . . . no
C16 C17 C18 N4 -1.6(10) . . . . no
N4 C19 C20 C16 -4.1(10) . . . . no
N7 C21 C22 C23 2.3(9) . . . . no
C21 C22 C23 C24 -2.9(9) . . . . no
C22 C23 C24 C25 1.5(9) . . . . no
C23 C24 C25 C26 -179.3(5) . . . . no
C23 C24 C25 N7 0.7(9) . . . . no
C24 C25 C26 C27 0.3(9) . . . . no
N7 C25 C26 N6 0.2(6) . . . . no
N7 C25 C26 C27 -179.7(5) . . . . no
C24 C25 C26 N6 -179.8(5) . . . . no
N6 C26 C27 C28 0.1(8) . . . . no
C25 C26 C27 C28 180.0(7) . . . . no
C26 C27 C28 C29 -1.7(8) . . . . no
C26 C27 C28 C36 176.7(5) . . . . no
C29 C28 C36 C37 -37.5(8) . . . . no
C27 C28 C29 C30 2.8(8) . . . . no
C36 C28 C29 C30 -175.7(5) . . . . no
C29 C28 C36 C40 137.7(6) . . . . no
C27 C28 C36 C40 -40.7(8) . . . . no
C27 C28 C36 C37 144.1(6) . . . . no
C28 C29 C30 C31 177.9(5) . . . . no
C28 C29 C30 N6 -2.4(8) . . . . no
N6 C30 C31 N5 0.9(7) . . . . no
N6 C30 C31 C32 -178.4(5) . . . . no
C29 C30 C31 N5 -179.4(5) . . . . no
C29 C30 C31 C32 1.3(9) . . . . no
C30 C31 C32 C33 178.5(5) . . . . no
N5 C31 C32 C33 -0.7(8) . . . . no
C31 C32 C33 C34 1.0(8) . . . . no
C32 C33 C34 C35 -0.4(8) . . . . no
C33 C34 C35 N5 -0.6(8) . . . . no
C28 C36 C37 C38 175.6(5) . . . . no
C37 C36 C40 C39 1.7(9) . . . . no
C28 C36 C40 C39 -173.7(6) . . . . no
C40 C36 C37 C38 0.2(9) . . . . no
C36 C37 C38 N8 -2.5(10) . . . . no
N8 C39 C40 C36 -1.6(9) . . . . no
